data_1509625
loop_
_publ_author_name
'Emirdag, M.'
'Pennington, W.T.'
'Kolis, J.W.'
'Schimek, G.L.'

_publ_section_title
;
 Synthesis of two new metallic alkali metal silver selenides, K2 Ag12
 Se7.11 and Rb Ag5 Se3, from supercritical ethylenediamine
;
_journal_name_full 'Journal of Solid State Chemistry'
_journal_page_first 287
_journal_page_last 296
_journal_paper_doi 10.1006/jssc.1999.8130
_journal_volume 144
_journal_year 1999
_chemical_formula_sum 'Ag12 K2 Se7.11'
_chemical_name_systematic 'K2 Ag12 Se7.11'
_space_group_IT_number 173
_symmetry_space_group_name_Hall 'P 6c'
_symmetry_space_group_name_H-M 'P 63'
_cell_angle_alpha 90
_cell_angle_beta 90
_cell_angle_gamma 120
_cell_formula_units_Z 3
_cell_length_a 18.955
_cell_length_b 18.955
_cell_length_c 4.406
_cell_volume 1370.953
_citation_journal_id_ASTM JSSCBI
_cod_data_source_file silver1-2_644.cif
_cod_data_source_block Ag12K2Se7.11
_cod_database_code 1509625

loop_
_symmetry_equiv_pos_as_xyz
x,y,z
x-y,x,z+1/2
-y,x-y,z
-x,-y,z+1/2
-x+y,-x,z
y,-x+y,z+1/2

loop_
_atom_site_label
_atom_site_type_symbol
_atom_site_fract_x
_atom_site_fract_y
_atom_site_fract_z
_atom_site_occupancy
_atom_site_U_iso_or_equiv
Se5 Se 0.1521 -0.2743 0.2341 1 0.0
K1 K 0.0029 -0.3304 0.75 1 0.0
Se4 Se -0.0928 -0.4863 0.2695 1 0.0
Ag1 Ag 0.1066 -0.1562 0.2447 1 0.0
Se6 Se 0.3333 0.6667 0.4903 1 0.0
Se1 Se -0.0596 -0.2394 0.2403 1 0.0
Ag6 Ag 0.4571 -0.1964 -0.2231 1 0.0
Se2 Se 0 0 0.4734 0.3333 0.0
Ag4 Ag -0.0715 0.4401 -0.2168 1 0.0
Ag3 Ag -0.1781 -0.4054 0.2302 1 0.0
Ag2 Ag -0.1203 -0.1338 0.2387 1 0.0
Ag5 Ag 0.321 -0.2147 0.2107 1 0.0
Se3 Se 0 0 0.7367 0.3333 0.0
